data_1559182
loop_
_publ_author_name
'Kolehmainen, E.'
'Laihia, K.'
'Rissanen, K.'
'Korvola, J.'
'Niemi, V.'

_publ_section_title
;
 NMR Spectroscopic, Molecular Mechanics and X-Ray Crystallographic Studies
 of Performic Acid Oxidation Products of 4-, 5- and
 6-Methylbicyclo[2.2.1]hept-5-en-2-ones
;
_journal_name_full 'Acta Chemica Scandinavica'
_journal_page_first 290
_journal_page_last 297
_journal_paper_doi 10.3891/acta.chem.scand.46-0290
_journal_volume 46
_journal_year 1992
_chemical_formula_sum 'C8 H12 O4'
_chemical_formula_weight 172.18
_chemical_name_common
;
exo,endo-7,8-dihydroxy-5-methyl-
;
_space_group_IT_number 14
_space_group_name_Hall '-P 2ybc'
_space_group_name_H-M_alt 'P 1 21/c 1'
_symmetry_cell_setting monoclinic
_symmetry_Int_Tables_number 14
_symmetry_space_group_name_Hall '-P 2ybc'
_symmetry_space_group_name_H-M 'P 1 21/c 1'
_cell_angle_alpha 90.
_cell_angle_beta 100.25(1)
_cell_angle_gamma 90.
_cell_formula_units_Z 4
_cell_length_a 11.132(2)
_cell_length_b 10.027(1)
_cell_length_c 7.539(1)
_cell_volume 828.1(2)
_diffrn_ambient_temperature 296
_diffrn_radiation_probe x-ray
_diffrn_radiation_type MoK\a
_diffrn_radiation_wavelength 0.71073
_exptl_absorpt_coefficient_mu 0.104
_exptl_crystal_density_diffrn 1.381
_exptl_crystal_F_000 368
_refine_ls_number_parameters 115
_refine_ls_number_reflns 654
_refine_ls_R_factor_gt 0.036
_refine_ls_wR_factor_gt 0.047
_cod_data_source_file Acta-Chem-Scand-1992-46-290-1.cif
_cod_data_source_block 1
_cod_original_cell_volume 828.0(2)
_cod_original_sg_symbol_H-M 'P 21/c'
_cod_database_code 1559182

loop_
_space_group_symop_id
_space_group_symop_operation_xyz
1 x,y,z
2 -x,1/2+y,1/2-z
3 -x,-y,-z
4 x,1/2-y,1/2+z

loop_
_atom_site_label
_atom_site_type_symbol
_atom_site_thermal_displace_type
_atom_site_fract_x
_atom_site_fract_y
_atom_site_fract_z
_atom_site_occupancy
_atom_site_U_iso_or_equiv
_atom_site_calc_flag
_atom_site_refinement_flags
_atom_site_disorder_assembly
_atom_site_disorder_group
O2 O Uiso 0.6984(2) 0.1825(2) 0.1640(3) 1.000 0.0427 . . . .
O3 O Uiso 0.5012(2) 0.1782(3) 0.0473(4) 1.000 0.0674 . . . .
O7 O Uiso 0.9399(2) -0.1501(2) 0.1439(3) 1.000 0.0470 . . . .
O8 O Uiso 0.9490(2) 0.1535(2) 0.1447(3) 1.000 0.0410 . . . .
C1 C Uiso 0.7803(3) 0.1257(3) 0.3182(4) 1.000 0.0343 . . . .
C3 C Uiso 0.5833(3) 0.1369(3) 0.1597(5) 1.000 0.0439 . . . .
C4 C Uiso 0.5802(3) 0.0404(3) 0.3072(4) 1.000 0.0403 . . . .
C5 C Uiso 0.7135(2) 0.0045(3) 0.3792(4) 1.000 0.0316 . . . .
C6 C Uiso 0.7595(3) -0.1149(3) 0.2788(4) 1.000 0.0420 . . . .
C7 C Uiso 0.8448(3) -0.0583(3) 0.1597(4) 1.000 0.0352 . . . .
C8 C Uiso 0.8905(2) 0.0693(3) 0.2543(4) 1.000 0.0318 . . . .
C9 C Uiso 0.7386(3) -0.0165(3) 0.5830(4) 1.000 0.0458 . . . .
H7 H Uiso 0.970(4) -0.128(4) 0.060(5) 1.000 0.0800 . . . .
H8 H Uiso 0.979(3) 0.211(4) 0.195(5) 1.000 0.0800 . . . .

loop_
_atom_type_symbol
_atom_type_description
_atom_type_scat_dispersion_real
_atom_type_scat_dispersion_imag
_atom_type_scat_source
C C 0.0033 0.0016 ' International Tables Vol C Tables 4.2.6.8 and 6.1.1.4'
H H 0.0000 0.0000 ' International Tables Vol C Tables 4.2.6.8 and 6.1.1.4'
O O 0.0106 0.0060 ' International Tables Vol C Tables 4.2.6.8 and 6.1.1.4'

loop_
_geom_angle_atom_site_label_1
_geom_angle_atom_site_label_2
_geom_angle_atom_site_label_3
_geom_angle
_geom_angle_site_symmetry_1
_geom_angle_site_symmetry_2
_geom_angle_site_symmetry_3
_geom_angle_publ_flag
C1 O2 C3 110.0(2) . . . yes
C7 O7 H7 108(3) . . . no
C8 O8 H8 112(3) . . . no
O2 C1 C8 108.7(2) . . . yes
O2 C1 C5 106.3(2) . . . yes
C5 C1 C8 105.3(2) . . . no
O2 C3 C4 110.6(3) . . . yes
O2 C3 O3 119.8(3) . . . yes
O3 C3 C4 129.6(3) . . . yes
C3 C4 C5 105.7(3) . . . no
C1 C5 C6 104.2(2) . . . no
C1 C5 C9 113.5(2) . . . no
C4 C5 C9 112.5(2) . . . no
C6 C5 C9 111.6(2) . . . no
C4 C5 C6 113.1(2) . . . no
C1 C5 C4 101.4(2) . . . no
C5 C6 C7 107.1(2) . . . no
O7 C7 C8 113.3(3) . . . yes
C6 C7 C8 103.3(2) . . . no
O7 C7 C6 111.0(2) . . . yes
C1 C8 C7 104.2(2) . . . no
O8 C8 C1 116.6(2) . . . yes
O8 C8 C7 112.4(2) . . . yes

loop_
_geom_bond_atom_site_label_1
_geom_bond_atom_site_label_2
_geom_bond_distance
_geom_bond_site_symmetry_1
_geom_bond_site_symmetry_2
_geom_bond_publ_flag
O2 C1 1.459(4) . . yes
O2 C3 1.355(4) . . yes
O3 C3 1.204(4) . . yes
O7 C7 1.424(4) . . yes
O8 C8 1.418(4) . . yes
O7 H7 0.80(4) . . no
O8 H8 0.74(4) . . no
C1 C5 1.537(4) . . no
C1 C8 1.506(4) . . no
C3 C4 1.479(5) . . no
C4 C5 1.530(4) . . no
C5 C6 1.551(4) . . no
C5 C9 1.527(4) . . no
C6 C7 1.528(5) . . no
C7 C8 1.508(4) . . no

loop_
_geom_hbond_atom_site_label_D
_geom_hbond_atom_site_label_H
_geom_hbond_atom_site_label_A
_geom_hbond_distance_DH
_geom_hbond_distance_HA
_geom_hbond_distance_DA
_geom_hbond_angle_DHA
_geom_hbond_site_symmetry_A
_geom_hbond_publ_flag
O7 H7 O8 0.80(4) 1.94(4) 2.687(3) 156(4) 3_755 yes
O8 H8 O7 0.74(4) 1.96(4) 2.692(3) 173(4) 2_755 yes

loop_
_geom_torsion_atom_site_label_1
_geom_torsion_atom_site_label_2
_geom_torsion_atom_site_label_3
_geom_torsion_atom_site_label_4
_geom_torsion
_geom_torsion_site_symmetry_1
_geom_torsion_site_symmetry_2
_geom_torsion_site_symmetry_3
_geom_torsion_site_symmetry_4
_geom_torsion_publ_flag
C3 O2 C1 C5 17.5(3) . . . . no
C3 O2 C1 C8 130.4(3) . . . . no
C1 O2 C3 O3 176.1(3) . . . . no
C1 O2 C3 C4 -2.6(3) . . . . no
O2 C1 C5 C4 -24.1(3) . . . . no
O2 C1 C5 C6 93.6(3) . . . . no
O2 C1 C5 C9 -144.9(2) . . . . no
C8 C1 C5 C4 -139.3(2) . . . . no
C8 C1 C5 C6 -21.7(3) . . . . no
C8 C1 C5 C9 99.9(3) . . . . no
O2 C1 C8 O8 49.2(3) . . . . no
O2 C1 C8 C7 -75.2(3) . . . . no
C5 C1 C8 O8 162.7(2) . . . . no
C5 C1 C8 C7 38.3(3) . . . . no
O2 C3 C4 C5 -13.4(3) . . . . no
O3 C3 C4 C5 168.1(4) . . . . no
C3 C4 C5 C1 22.4(3) . . . . no
C3 C4 C5 C6 -88.6(3) . . . . no
C3 C4 C5 C9 143.9(3) . . . . no
C1 C5 C6 C7 -2.5(3) . . . . no
C4 C5 C6 C7 106.8(3) . . . . no
C9 C5 C6 C7 -125.3(3) . . . . no
C5 C6 C7 O7 147.1(2) . . . . no
C5 C6 C7 C8 25.5(3) . . . . no
O7 C7 C8 O8 73.6(3) . . . . no
O7 C7 C8 C1 -159.3(2) . . . . no
C6 C7 C8 O8 -166.2(2) . . . . no
C6 C7 C8 C1 -39.2(3) . . . . no
